data_4082154
loop_
_publ_author_name
'Nieto, Ismael'
'Wooten, Alfred J.'
'Robinson, Jerome R.'
'Carroll, Patrick J.'
'Schelter, Eric J.'
'Walsh, Patrick J.'

_publ_section_title
;
 Synthesis and Catalytic Activity of Heterobimetallic Rare Earth--Zinc
 Ethyl BINOLate Analogues of Shibasaki&#x2019;s Catalysts
;
_journal_issue 24
_journal_name_full Organometallics
_journal_page_first 7431
_journal_paper_doi 10.1021/om4009444
_journal_volume 32
_journal_year 2013
_chemical_formula_sum 'C78 H75 Eu O9 Zn3'
_chemical_formula_weight 1504.45
_space_group_IT_number 4
_symmetry_cell_setting monoclinic
_symmetry_Int_Tables_number 4
_symmetry_space_group_name_Hall 'P 2yb'
_symmetry_space_group_name_H-M 'P 1 21 1'
_atom_sites_solution_hydrogens geom
_atom_sites_solution_primary direct
_audit_creation_method SHELXL-97
_cell_angle_alpha 90.00
_cell_angle_beta 91.279(1)
_cell_angle_gamma 90.00
_cell_formula_units_Z 2
_cell_length_a 11.9711(8)
_cell_length_b 22.8396(16)
_cell_length_c 12.1910(9)
_cell_measurement_temperature 143(1)
_cell_volume 3332.4(4)
_computing_data_collection 'CrystalClear (Rigaku, 1999)'
_computing_data_reduction 'CrystalClear (Rigaku, 1999)'
_computing_structure_refinement 'SHELXL-97 (Sheldrick, 1997)'
_computing_structure_solution 'SIR97 (Altomare, 1999)'
_diffrn_ambient_temperature 143(1)
_diffrn_measured_fraction_theta_full 0.991
_diffrn_measured_fraction_theta_max 0.991
_diffrn_measurement_device 'CCD Area Detector'
_diffrn_measurement_device_type 'Rigaku Mercury'
_diffrn_measurement_method 'phi and omega rotations'
_diffrn_radiation_monochromator graphite
_diffrn_radiation_source 'rotating anode'
_diffrn_radiation_type MoK\a
_diffrn_radiation_wavelength 0.71069
_diffrn_reflns_av_R_equivalents 0.0274
_diffrn_reflns_av_sigmaI/netI 0.0775
_diffrn_reflns_limit_h_max 15
_diffrn_reflns_limit_h_min -13
_diffrn_reflns_limit_k_max 29
_diffrn_reflns_limit_k_min -24
_diffrn_reflns_limit_l_max 15
_diffrn_reflns_limit_l_min -13
_diffrn_reflns_number 23702
_diffrn_reflns_theta_full 27.48
_diffrn_reflns_theta_max 27.48
_diffrn_reflns_theta_min 2.52
_exptl_absorpt_coefficient_mu 2.054
_exptl_absorpt_correction_T_max 1.0000
_exptl_absorpt_correction_T_min 0.5121
_exptl_absorpt_correction_type multi-scan
_exptl_crystal_density_diffrn 1.499
_exptl_crystal_F_000 1536
_exptl_crystal_size_max 0.30
_exptl_crystal_size_mid 0.22
_exptl_crystal_size_min 0.12
_refine_diff_density_max 2.417
_refine_diff_density_min -1.178
_refine_diff_density_rms 0.196
_refine_ls_abs_structure_details 'Flack H D (1983), Acta Cryst. A39, 876-881'
_refine_ls_abs_structure_Flack -0.044(12)
_refine_ls_extinction_method none
_refine_ls_goodness_of_fit_ref 1.073
_refine_ls_hydrogen_treatment constr
_refine_ls_matrix_type full
_refine_ls_number_parameters 824
_refine_ls_number_reflns 13136
_refine_ls_number_restraints 24
_refine_ls_restrained_S_all 1.074
_refine_ls_R_factor_all 0.0444
_refine_ls_R_factor_gt 0.0371
_refine_ls_shift/su_max 0.001
_refine_ls_shift/su_mean 0.000
_refine_ls_structure_factor_coef Fsqd
_refine_ls_weighting_details 'calc w=1/[\s^2^(Fo^2^)+(0.0850P)^2^+0.0000P] where P=(Fo^2^+2Fc^2^)/3'
_refine_ls_weighting_scheme calc
_refine_ls_wR_factor_gt 0.1005
_refine_ls_wR_factor_ref 0.1489
_reflns_number_gt 11873
_reflns_number_total 13136
_reflns_threshold_expression >2sigma(I)
_cod_data_source_file om4009444_si_002.cif
_cod_data_source_block shelxl_S_1_Eu
_cod_original_sg_symbol_H-M 'P 21     '
_cod_database_code 4082154

loop_
_symmetry_equiv_pos_as_xyz
'x, y, z'
'-x, y+1/2, -z'

loop_
_atom_site_label
_atom_site_type_symbol
_atom_site_fract_x
_atom_site_fract_y
_atom_site_fract_z
_atom_site_U_iso_or_equiv
_atom_site_adp_type
_atom_site_occupancy
_atom_site_symmetry_multiplicity
_atom_site_calc_flag
_atom_site_refinement_flags
Eu1 Eu 0.66300(2) 0.638120(13) 0.62196(2) 0.01899(9) Uani 1 1 d .
Zn1 Zn 0.60217(7) 0.56473(4) 0.37987(6) 0.02221(18) Uani 1 1 d .
Zn2 Zn 0.91503(8) 0.69959(4) 0.57507(7) 0.0290(2) Uani 1 1 d .
Zn3 Zn 0.64354(7) 0.61182(4) 0.90024(6) 0.02539(19) Uani 1 1 d .
O1 O 0.5946(4) 0.5509(2) 0.5421(4) 0.0216(10) Uani 1 1 d .
O2 O 0.5664(4) 0.5881(2) 0.7605(4) 0.0241(11) Uani 1 1 d .
O3 O 0.8484(4) 0.6216(2) 0.5747(4) 0.0217(10) Uani 1 1 d .
O4 O 0.6559(3) 0.6431(3) 0.4297(3) 0.0213(9) Uani 1 1 d .
O5 O 0.7365(4) 0.6599(2) 0.7971(3) 0.0210(10) Uani 1 1 d .
O6 O 0.7626(4) 0.7266(2) 0.5987(4) 0.0225(10) Uani 1 1 d .
O7 O 0.4273(4) 0.5933(3) 0.3815(5) 0.0408(15) Uani 1 1 d .
O8 O 0.7437(5) 0.5336(2) 0.9039(4) 0.0287(12) Uani 1 1 d .
O9 O 0.5036(5) 0.7033(3) 0.6287(5) 0.0383(13) Uani 1 1 d .
C1 C 0.6045(6) 0.4956(3) 0.5833(5) 0.0197(13) Uani 1 1 d .
C2 C 0.6900(6) 0.4597(4) 0.5425(6) 0.0260(15) Uani 1 1 d .
H2 H 0.7336 0.4736 0.4859 0.035 Uiso 1 1 calc R
C3 C 0.7102(7) 0.4054(4) 0.5839(7) 0.0314(17) Uani 1 1 d .
H3 H 0.7671 0.3828 0.5549 0.042 Uiso 1 1 calc R
C4 C 0.6477(7) 0.3831(4) 0.6683(6) 0.0290(17) Uani 1 1 d .
C5 C 0.6694(7) 0.3291(4) 0.7177(7) 0.0346(18) Uani 1 1 d .
H5 H 0.7269 0.3064 0.6904 0.046 Uiso 1 1 calc R
C6 C 0.6099(7) 0.3073(4) 0.8052(7) 0.0372(19) Uani 1 1 d .
H6 H 0.6272 0.2708 0.8350 0.049 Uiso 1 1 calc R
C7 C 0.5234(7) 0.3411(4) 0.8479(7) 0.038(2) Uani 1 1 d .
H7 H 0.4829 0.3273 0.9068 0.051 Uiso 1 1 calc R
C8 C 0.4986(6) 0.3948(3) 0.8025(6) 0.0276(15) Uani 1 1 d .
H8 H 0.4410 0.4169 0.8316 0.037 Uiso 1 1 calc R
C9 C 0.5587(6) 0.4178(3) 0.7118(5) 0.0201(13) Uani 1 1 d .
C10 C 0.5364(6) 0.4743(3) 0.6642(5) 0.0183(13) Uani 1 1 d .
C11 C 0.4424(6) 0.5102(3) 0.7070(5) 0.0198(13) Uani 1 1 d .
C12 C 0.3310(6) 0.4887(3) 0.7004(5) 0.0222(14) Uani 1 1 d .
C13 C 0.3024(6) 0.4374(4) 0.6418(6) 0.0301(16) Uani 1 1 d .
H13 H 0.3581 0.4180 0.6041 0.040 Uiso 1 1 calc R
C14 C 0.1958(7) 0.4146(4) 0.6379(7) 0.0332(18) Uani 1 1 d .
H14 H 0.1798 0.3805 0.5990 0.044 Uiso 1 1 calc R
C15 C 0.1093(7) 0.4453(4) 0.6961(7) 0.0373(19) Uani 1 1 d .
H15 H 0.0367 0.4308 0.6948 0.050 Uiso 1 1 calc R
C16 C 0.1335(7) 0.4953(4) 0.7527(8) 0.042(2) Uani 1 1 d .
H16 H 0.0775 0.5137 0.7916 0.056 Uiso 1 1 calc R
C17 C 0.2426(6) 0.5200(4) 0.7534(7) 0.0308(17) Uani 1 1 d .
C18 C 0.2688(7) 0.5725(4) 0.8047(9) 0.045(2) Uani 1 1 d .
H18 H 0.2124 0.5940 0.8373 0.059 Uiso 1 1 calc R
C19 C 0.3741(7) 0.5931(4) 0.8083(7) 0.0361(19) Uani 1 1 d .
H19 H 0.3884 0.6277 0.8464 0.048 Uiso 1 1 calc R
C20 C 0.4635(6) 0.5652(3) 0.7578(5) 0.0207(13) Uani 1 1 d .
C21 C 0.8859(5) 0.5854(3) 0.4975(5) 0.0195(13) Uani 1 1 d .
C22 C 0.9360(6) 0.5302(3) 0.5253(6) 0.0238(14) Uani 1 1 d .
H22 H 0.9400 0.5194 0.5988 0.032 Uiso 1 1 calc R
C23 C 0.9776(6) 0.4934(4) 0.4504(6) 0.0281(16) Uani 1 1 d .
H23 H 1.0110 0.4587 0.4740 0.037 Uiso 1 1 calc R
C24 C 0.9718(6) 0.5061(3) 0.3359(6) 0.0237(14) Uani 1 1 d .
C25 C 1.0182(6) 0.4690(3) 0.2601(6) 0.0262(15) Uani 1 1 d .
H25 H 1.0541 0.4352 0.2850 0.035 Uiso 1 1 calc R
C26 C 1.0132(8) 0.4802(4) 0.1473(7) 0.0363(19) Uani 1 1 d .
H26 H 1.0433 0.4552 0.0956 0.048 Uiso 1 1 calc R
C27 C 0.9578(7) 0.5336(4) 0.1187(6) 0.0309(17) Uani 1 1 d .
H27 H 0.9516 0.5430 0.0446 0.041 Uiso 1 1 calc R
C28 C 0.9137(6) 0.5715(3) 0.1907(5) 0.0240(14) Uani 1 1 d .
H28 H 0.8785 0.6053 0.1650 0.032 Uiso 1 1 calc R
C29 C 0.9203(6) 0.5606(3) 0.3047(6) 0.0210(14) Uani 1 1 d .
C30 C 0.8790(6) 0.6003(3) 0.3851(5) 0.0190(13) Uani 1 1 d .
C31 C 0.8367(6) 0.6589(3) 0.3511(5) 0.0194(13) Uani 1 1 d .
C32 C 0.9072(6) 0.7016(3) 0.2943(5) 0.0191(14) Uani 1 1 d .
C33 C 1.0224(6) 0.6884(3) 0.2783(6) 0.0256(15) Uani 1 1 d .
H33 H 1.0526 0.6535 0.3048 0.034 Uiso 1 1 calc R
C34 C 1.0887(7) 0.7278(3) 0.2233(6) 0.0287(16) Uani 1 1 d .
H34 H 1.1642 0.7195 0.2155 0.038 Uiso 1 1 calc R
C35 C 1.0452(7) 0.7798(4) 0.1789(6) 0.037(2) Uani 1 1 d .
H35 H 1.0897 0.8041 0.1371 0.049 Uiso 1 1 calc R
C36 C 0.9354(7) 0.7945(4) 0.1981(6) 0.0297(16) Uani 1 1 d .
H36 H 0.9080 0.8307 0.1752 0.040 Uiso 1 1 calc R
C37 C 0.8636(6) 0.7547(3) 0.2527(5) 0.0228(14) Uani 1 1 d .
C38 C 0.7496(7) 0.7687(3) 0.2711(6) 0.0266(15) Uani 1 1 d .
H38 H 0.7197 0.8035 0.2438 0.035 Uiso 1 1 calc R
C39 C 0.6846(6) 0.7317(3) 0.3279(5) 0.0265(15) Uani 1 1 d .
H39 H 0.6103 0.7417 0.3387 0.035 Uiso 1 1 calc R
C40 C 0.7268(6) 0.6774(3) 0.3721(5) 0.0202(13) Uani 1 1 d .
C41 C 0.8363(6) 0.6830(3) 0.8320(5) 0.0244(15) Uani 1 1 d .
C42 C 0.9073(6) 0.6450(4) 0.8988(5) 0.0313(17) Uani 1 1 d .
H42 H 0.8829 0.6079 0.9187 0.042 Uiso 1 1 calc R
C43 C 1.0111(6) 0.6646(3) 0.9321(5) 0.0247(15) Uani 1 1 d .
H43 H 1.0566 0.6403 0.9750 0.033 Uiso 1 1 calc R
C44 C 1.0505(6) 0.7206(3) 0.9032(5) 0.0257(15) Uani 1 1 d .
C45 C 1.1606(7) 0.7388(4) 0.9316(6) 0.0337(18) Uani 1 1 d .
H45 H 1.2075 0.7136 0.9710 0.045 Uiso 1 1 calc R
C46 C 1.1980(7) 0.7912(4) 0.9030(6) 0.0349(18) Uani 1 1 d .
H46 H 1.2714 0.8017 0.9204 0.046 Uiso 1 1 calc R
C47 C 1.1263(7) 0.8320(4) 0.8453(6) 0.0329(17) Uani 1 1 d .
H47 H 1.1520 0.8691 0.8269 0.044 Uiso 1 1 calc R
C48 C 1.0182(7) 0.8150(4) 0.8179(6) 0.0298(16) Uani 1 1 d .
H48 H 0.9712 0.8412 0.7811 0.040 Uiso 1 1 calc R
C49 C 0.9776(6) 0.7590(3) 0.8442(5) 0.0229(14) Uani 1 1 d .
C50 C 0.8648(6) 0.7407(3) 0.8149(5) 0.0196(13) Uani 1 1 d .
C51 C 0.7851(6) 0.7838(3) 0.7635(6) 0.0244(15) Uani 1 1 d .
C52 C 0.7515(6) 0.8331(3) 0.8258(6) 0.0253(15) Uani 1 1 d .
C53 C 0.7797(7) 0.8418(4) 0.9384(7) 0.0296(17) Uani 1 1 d .
H53 H 0.8232 0.8138 0.9746 0.039 Uiso 1 1 calc R
C54 C 0.7458(8) 0.8893(4) 0.9953(7) 0.0384(19) Uani 1 1 d .
H54 H 0.7663 0.8930 1.0690 0.051 Uiso 1 1 calc R
C55 C 0.6798(8) 0.9331(4) 0.9443(8) 0.042(2) Uani 1 1 d .
H55 H 0.6577 0.9659 0.9834 0.056 Uiso 1 1 calc R
C56 C 0.6488(8) 0.9264(4) 0.8357(9) 0.044(2) Uani 1 1 d .
H56 H 0.6048 0.9551 0.8021 0.059 Uiso 1 1 calc R
C57 C 0.6820(7) 0.8770(3) 0.7730(7) 0.0308(16) Uani 1 1 d .
C58 C 0.6496(7) 0.8697(4) 0.6647(8) 0.038(2) Uani 1 1 d .
H58 H 0.6060 0.8983 0.6306 0.051 Uiso 1 1 calc R
C59 C 0.6801(7) 0.8206(4) 0.6051(7) 0.0340(18) Uani 1 1 d .
H59 H 0.6587 0.8171 0.5316 0.045 Uiso 1 1 calc R
C60 C 0.7439(6) 0.7762(3) 0.6568(5) 0.0226(14) Uani 1 1 d .
C61 C 0.6233(7) 0.5167(3) 0.2490(5) 0.0247(15) Uani 1 1 d .
H61A H 0.5547 0.5190 0.2054 0.033 Uiso 1 1 calc R
H61B H 0.6809 0.5354 0.2067 0.033 Uiso 1 1 calc R
C62 C 0.6541(8) 0.4515(4) 0.2583(7) 0.039(2) Uani 1 1 d .
H62A H 0.7262 0.4477 0.2937 0.059 Uiso 1 1 calc R
H62B H 0.6562 0.4346 0.1863 0.059 Uiso 1 1 calc R
H62C H 0.5993 0.4316 0.3008 0.059 Uiso 1 1 calc R
C63 C 0.3757(9) 0.6177(6) 0.2831(8) 0.064(3) Uani 1 1 d U
H63A H 0.4249 0.6144 0.2213 0.086 Uiso 1 1 calc R
H63B H 0.3566 0.6586 0.2935 0.086 Uiso 1 1 calc R
C64 C 0.2710(11) 0.5807(7) 0.2651(11) 0.087(4) Uani 1 1 d U
H64A H 0.2120 0.6028 0.2283 0.116 Uiso 1 1 calc R
H64B H 0.2867 0.5457 0.2229 0.116 Uiso 1 1 calc R
C65 C 0.2420(11) 0.5664(9) 0.3762(15) 0.119(6) Uani 1 1 d U
H65A H 0.2006 0.5981 0.4093 0.158 Uiso 1 1 calc R
H65B H 0.1973 0.5310 0.3782 0.158 Uiso 1 1 calc R
C66 C 0.3481(8) 0.5579(5) 0.4319(9) 0.052(3) Uani 1 1 d U
H66A H 0.3425 0.5684 0.5087 0.070 Uiso 1 1 calc R
H66B H 0.3702 0.5171 0.4276 0.070 Uiso 1 1 calc R
C67 C 1.0584(8) 0.7383(5) 0.5615(7) 0.047(2) Uani 1 1 d .
H67A H 1.0969 0.7385 0.6324 0.063 Uiso 1 1 calc R
H67B H 1.1038 0.7164 0.5108 0.063 Uiso 1 1 calc R
C68 C 1.0455(11) 0.8003(6) 0.5211(9) 0.072(4) Uani 1 1 d .
H68A H 1.0064 0.8002 0.4515 0.109 Uiso 1 1 calc R
H68B H 1.1180 0.8175 0.5130 0.109 Uiso 1 1 calc R
H68C H 1.0040 0.8225 0.5730 0.109 Uiso 1 1 calc R
C69 C 0.5931(8) 0.6383(5) 1.0426(6) 0.0408(19) Uani 1 1 d .
H69A H 0.5327 0.6129 1.0650 0.054 Uiso 1 1 calc R
H69B H 0.6540 0.6335 1.0956 0.054 Uiso 1 1 calc R
C70 C 0.5529(13) 0.7011(5) 1.0475(8) 0.070(4) Uani 1 1 d .
H70A H 0.6102 0.7266 1.0214 0.105 Uiso 1 1 calc R
H70B H 0.5364 0.7110 1.1219 0.105 Uiso 1 1 calc R
H70C H 0.4868 0.7054 1.0023 0.105 Uiso 1 1 calc R
C71 C 0.7995(7) 0.5089(4) 0.8108(6) 0.0312(18) Uani 1 1 d .
H71A H 0.8565 0.5353 0.7844 0.041 Uiso 1 1 calc R
H71B H 0.7468 0.5004 0.7514 0.041 Uiso 1 1 calc R
C72 C 0.8516(7) 0.4526(4) 0.8573(7) 0.0338(17) Uani 1 1 d .
H72A H 0.9254 0.4602 0.8885 0.045 Uiso 1 1 calc R
H72B H 0.8577 0.4232 0.8003 0.045 Uiso 1 1 calc R
C73 C 0.7712(9) 0.4322(4) 0.9466(7) 0.038(2) Uani 1 1 d .
H73A H 0.7274 0.3988 0.9217 0.051 Uiso 1 1 calc R
H73B H 0.8119 0.4216 1.0134 0.051 Uiso 1 1 calc R
C74 C 0.6967(9) 0.4852(4) 0.9652(7) 0.040(2) Uani 1 1 d .
H74A H 0.6210 0.4772 0.9395 0.054 Uiso 1 1 calc R
H74B H 0.6951 0.4947 1.0427 0.054 Uiso 1 1 calc R
C75 C 0.4224(11) 0.7102(8) 0.5429(9) 0.089(5) Uani 1 1 d .
H75A H 0.3648 0.6805 0.5474 0.119 Uiso 1 1 calc R
H75B H 0.4566 0.7077 0.4717 0.119 Uiso 1 1 calc R
C76 C 0.3753(11) 0.7698(7) 0.5614(11) 0.079(4) Uani 1 1 d .
H76A H 0.4191 0.7990 0.5238 0.105 Uiso 1 1 calc R
H76B H 0.2989 0.7717 0.5332 0.105 Uiso 1 1 calc R
C77 C 0.3785(11) 0.7804(6) 0.6773(13) 0.085(5) Uani 1 1 d .
H77A H 0.3072 0.7711 0.7093 0.113 Uiso 1 1 calc R
H77B H 0.3962 0.8211 0.6928 0.113 Uiso 1 1 calc R
C78 C 0.4700(8) 0.7402(5) 0.7222(7) 0.044(2) Uani 1 1 d .
H78A H 0.5329 0.7629 0.7501 0.058 Uiso 1 1 calc R
H78B H 0.4420 0.7161 0.7811 0.058 Uiso 1 1 calc R

loop_
_atom_site_aniso_label
_atom_site_aniso_U_11
_atom_site_aniso_U_22
_atom_site_aniso_U_33
_atom_site_aniso_U_23
_atom_site_aniso_U_13
_atom_site_aniso_U_12
Eu1 0.02114(15) 0.01599(15) 0.01995(15) 0.00030(12) 0.00276(10) 0.00019(14)
Zn1 0.0224(4) 0.0239(4) 0.0205(4) -0.0001(3) 0.0036(3) -0.0012(3)
Zn2 0.0260(4) 0.0265(5) 0.0348(5) -0.0012(3) 0.0042(3) -0.0061(4)
Zn3 0.0327(5) 0.0221(4) 0.0217(4) -0.0009(3) 0.0073(3) -0.0011(4)
O1 0.030(3) 0.016(2) 0.019(2) -0.0092(18) 0.0082(18) 0.001(2)
O2 0.027(3) 0.027(3) 0.019(2) -0.0136(19) 0.0086(18) -0.003(2)
O3 0.025(2) 0.021(3) 0.019(2) 0.0039(17) 0.0037(17) 0.0002(18)
O4 0.017(2) 0.023(2) 0.023(2) -0.001(2) 0.0014(15) -0.001(2)
O5 0.027(3) 0.022(2) 0.014(2) -0.0050(17) 0.0015(17) -0.0051(19)
O6 0.030(3) 0.016(2) 0.021(2) -0.0086(18) 0.0010(19) -0.001(2)
O7 0.018(3) 0.066(5) 0.038(3) 0.010(3) -0.002(2) -0.003(3)
O8 0.037(3) 0.034(3) 0.015(2) -0.003(2) 0.006(2) 0.003(2)
O9 0.038(3) 0.036(3) 0.041(3) 0.004(3) -0.007(2) 0.011(3)
C1 0.023(3) 0.017(3) 0.019(3) 0.003(2) 0.001(2) -0.003(3)
C2 0.027(4) 0.031(4) 0.020(3) -0.007(3) 0.007(3) 0.000(3)
C3 0.023(4) 0.033(4) 0.039(4) 0.005(3) 0.005(3) 0.007(3)
C4 0.026(4) 0.028(4) 0.033(4) -0.019(3) -0.004(3) 0.010(3)
C5 0.038(5) 0.025(4) 0.041(4) 0.000(3) 0.001(3) 0.005(3)
C6 0.042(5) 0.018(4) 0.051(5) 0.003(3) -0.005(4) 0.002(3)
C7 0.024(4) 0.039(5) 0.051(5) 0.017(4) -0.003(3) -0.005(4)
C8 0.023(4) 0.025(4) 0.035(4) 0.006(3) 0.006(3) 0.000(3)
C9 0.020(3) 0.014(3) 0.027(3) -0.004(2) 0.000(3) 0.001(3)
C10 0.022(3) 0.014(3) 0.019(3) -0.005(2) 0.003(2) 0.001(3)
C11 0.021(3) 0.022(4) 0.017(3) -0.006(2) 0.004(2) 0.002(3)
C12 0.021(3) 0.026(4) 0.021(3) 0.011(3) 0.006(2) 0.001(3)
C13 0.024(4) 0.031(4) 0.035(4) 0.013(3) -0.001(3) -0.006(3)
C14 0.023(4) 0.037(5) 0.039(4) 0.017(3) -0.003(3) -0.001(3)
C15 0.024(4) 0.035(5) 0.053(5) 0.013(4) -0.001(3) -0.002(3)
C16 0.025(4) 0.038(5) 0.065(6) 0.009(4) 0.011(4) 0.009(4)
C17 0.021(4) 0.026(4) 0.045(4) 0.010(3) 0.006(3) 0.005(3)
C18 0.023(4) 0.030(5) 0.081(7) 0.002(4) 0.017(4) 0.010(4)
C19 0.032(4) 0.021(4) 0.056(5) -0.006(3) 0.018(4) -0.004(3)
C20 0.028(4) 0.013(3) 0.022(3) -0.001(2) 0.006(3) -0.001(3)
C21 0.020(3) 0.023(4) 0.016(3) 0.004(2) -0.002(2) 0.003(3)
C22 0.025(4) 0.018(3) 0.028(3) 0.004(3) 0.000(3) 0.004(3)
C23 0.026(4) 0.031(4) 0.027(4) -0.005(3) -0.001(3) 0.006(3)
C24 0.019(3) 0.014(3) 0.038(4) 0.001(3) 0.001(3) -0.002(3)
C25 0.030(4) 0.015(3) 0.034(4) 0.009(3) 0.000(3) 0.002(3)
C26 0.052(5) 0.025(4) 0.031(4) -0.011(3) 0.001(4) 0.005(4)
C27 0.045(5) 0.032(4) 0.016(3) 0.002(3) 0.001(3) 0.002(4)
C28 0.022(3) 0.029(4) 0.020(3) -0.002(3) -0.004(3) -0.004(3)
C29 0.011(3) 0.019(3) 0.033(4) 0.002(3) -0.002(2) 0.000(3)
C30 0.017(3) 0.026(4) 0.014(3) 0.001(2) 0.002(2) 0.001(3)
C31 0.023(3) 0.016(3) 0.019(3) 0.004(2) -0.002(2) -0.004(3)
C32 0.031(4) 0.018(3) 0.008(3) -0.003(2) 0.002(2) -0.008(3)
C33 0.026(4) 0.025(4) 0.027(3) 0.004(3) 0.007(3) -0.003(3)
C34 0.030(4) 0.024(4) 0.032(4) 0.005(3) 0.009(3) -0.007(3)
C35 0.037(5) 0.041(5) 0.033(4) -0.003(3) 0.015(3) -0.019(4)
C36 0.037(4) 0.026(4) 0.026(4) 0.008(3) 0.004(3) -0.003(3)
C37 0.034(4) 0.025(4) 0.009(3) 0.002(2) -0.002(2) 0.001(3)
C38 0.040(4) 0.016(3) 0.024(3) 0.004(3) -0.001(3) 0.003(3)
C39 0.028(4) 0.031(4) 0.020(3) 0.010(3) 0.001(3) 0.003(3)
C40 0.028(4) 0.010(3) 0.023(3) 0.005(2) 0.005(3) 0.000(3)
C41 0.031(4) 0.019(4) 0.023(3) 0.010(3) -0.001(3) 0.002(3)
C42 0.037(4) 0.035(5) 0.022(3) 0.021(3) -0.005(3) -0.006(4)
C43 0.035(4) 0.019(3) 0.020(3) 0.010(3) -0.002(3) 0.003(3)
C44 0.027(4) 0.029(4) 0.021(3) 0.002(3) 0.002(3) -0.002(3)
C45 0.028(4) 0.048(5) 0.025(4) -0.009(3) -0.001(3) 0.003(4)
C46 0.033(4) 0.042(5) 0.030(4) -0.009(3) 0.005(3) -0.009(4)
C47 0.037(5) 0.026(4) 0.036(4) -0.005(3) 0.003(3) -0.008(3)
C48 0.027(4) 0.031(4) 0.032(4) -0.008(3) 0.004(3) -0.005(3)
C49 0.028(4) 0.020(4) 0.021(3) -0.006(3) 0.001(3) -0.001(3)
C50 0.025(3) 0.018(3) 0.015(3) -0.010(2) 0.002(2) 0.000(3)
C51 0.025(4) 0.017(3) 0.031(4) -0.008(3) 0.000(3) 0.000(3)
C52 0.023(4) 0.023(4) 0.030(4) -0.008(3) 0.003(3) -0.001(3)
C53 0.030(4) 0.023(4) 0.036(4) 0.002(3) 0.004(3) 0.001(3)
C54 0.038(5) 0.034(5) 0.043(5) 0.004(4) 0.006(4) 0.001(4)
C55 0.043(5) 0.026(4) 0.057(6) -0.008(4) 0.011(4) 0.005(4)
C56 0.034(5) 0.024(4) 0.076(7) -0.003(4) 0.008(4) 0.006(4)
C57 0.028(4) 0.022(4) 0.042(4) 0.008(3) 0.003(3) 0.002(3)
C58 0.033(5) 0.024(4) 0.059(5) 0.018(4) -0.009(4) -0.002(4)
C59 0.032(4) 0.035(5) 0.035(4) 0.004(3) -0.007(3) 0.003(3)
C60 0.030(4) 0.013(3) 0.025(3) -0.003(2) 0.001(3) 0.000(3)
C61 0.039(4) 0.021(4) 0.015(3) 0.000(2) 0.003(3) -0.008(3)
C62 0.057(6) 0.030(4) 0.030(4) -0.010(3) -0.003(4) 0.009(4)
C63 0.048(6) 0.098(10) 0.048(5) 0.036(5) 0.008(4) 0.022(5)
C64 0.072(7) 0.101(10) 0.085(6) -0.055(6) -0.053(6) 0.042(6)
C65 0.049(7) 0.147(14) 0.159(11) 0.105(11) -0.039(7) -0.036(8)
C66 0.029(5) 0.058(7) 0.070(6) 0.025(5) 0.008(4) -0.006(4)
C67 0.034(5) 0.067(7) 0.041(5) -0.006(4) 0.008(4) -0.023(5)
C68 0.080(9) 0.086(10) 0.052(6) -0.010(6) 0.021(6) -0.048(8)
C69 0.067(5) 0.029(4) 0.027(3) -0.011(4) 0.014(3) 0.010(5)
C70 0.133(12) 0.032(5) 0.046(6) -0.010(4) 0.003(6) 0.038(7)
C71 0.026(4) 0.049(5) 0.019(3) 0.006(3) 0.004(3) 0.004(4)
C72 0.040(5) 0.022(4) 0.039(4) -0.006(3) 0.002(3) 0.006(3)
C73 0.053(6) 0.022(4) 0.039(5) 0.006(3) -0.007(4) 0.002(4)
C74 0.068(6) 0.022(4) 0.032(4) -0.001(3) 0.022(4) 0.002(4)
C75 0.072(8) 0.145(15) 0.051(6) -0.036(8) -0.019(6) 0.067(9)
C76 0.057(7) 0.093(11) 0.087(9) 0.052(8) 0.006(6) 0.024(7)
C77 0.063(8) 0.064(9) 0.126(12) -0.045(8) -0.008(8) 0.034(7)
C78 0.046(5) 0.043(6) 0.044(5) 0.011(4) 0.013(4) 0.006(4)

loop_
_atom_type_symbol
_atom_type_description
_atom_type_scat_dispersion_real
_atom_type_scat_dispersion_imag
_atom_type_scat_source
C C 0.0033 0.0016 'International Tables Vol C Tables 4.2.6.8 and 6.1.1.4'
H H 0.0000 0.0000 'International Tables Vol C Tables 4.2.6.8 and 6.1.1.4'
O O 0.0106 0.0060 'International Tables Vol C Tables 4.2.6.8 and 6.1.1.4'
Zn Zn 0.2839 1.4301 'International Tables Vol C Tables 4.2.6.8 and 6.1.1.4'
Eu Eu -0.1578 3.6682 'International Tables Vol C Tables 4.2.6.8 and 6.1.1.4'

loop_
_geom_angle_atom_site_label_1
_geom_angle_atom_site_label_2
_geom_angle_atom_site_label_3
_geom_angle
O3 Eu1 O5 85.39(16)
O3 Eu1 O4 76.99(15)
O5 Eu1 O4 154.70(17)
O3 Eu1 O1 94.84(17)
O5 Eu1 O1 132.51(17)
O4 Eu1 O1 67.87(17)
O3 Eu1 O2 125.51(17)
O5 Eu1 O2 68.39(16)
O4 Eu1 O2 136.87(17)
O1 Eu1 O2 73.45(16)
O3 Eu1 O6 67.95(16)
O5 Eu1 O6 75.39(16)
O4 Eu1 O6 81.17(17)
O1 Eu1 O6 147.54(15)
O2 Eu1 O6 139.00(15)
O3 Eu1 O9 149.42(19)
O5 Eu1 O9 96.81(18)
O4 Eu1 O9 89.61(18)
O1 Eu1 O9 105.49(19)
O2 Eu1 O9 82.81(19)
O6 Eu1 O9 83.04(19)
O3 Eu1 Zn2 33.99(12)
O5 Eu1 Zn2 75.40(12)
O4 Eu1 Zn2 79.88(11)
O1 Eu1 Zn2 125.67(11)
O2 Eu1 Zn2 140.62(12)
O6 Eu1 Zn2 34.20(12)
O9 Eu1 Zn2 117.13(15)
O3 Eu1 Zn1 83.92(11)
O5 Eu1 Zn1 161.42(12)
O4 Eu1 Zn1 33.72(14)
O1 Eu1 Zn1 34.18(11)
O2 Eu1 Zn1 106.16(11)
O6 Eu1 Zn1 114.13(11)
O9 Eu1 Zn1 100.13(14)
Zn2 Eu1 Zn1 103.20(2)
O3 Eu1 Zn3 107.41(11)
O5 Eu1 Zn3 34.48(12)
O4 Eu1 Zn3 170.61(13)
O1 Eu1 Zn3 103.19(11)
O2 Eu1 Zn3 33.91(11)
O6 Eu1 Zn3 108.12(11)
O9 Eu1 Zn3 90.17(14)
Zn2 Eu1 Zn3 108.50(2)
Zn1 Eu1 Zn3 137.36(2)
C61 Zn1 O4 134.9(2)
C61 Zn1 O1 136.4(3)
O4 Zn1 O1 82.06(18)
C61 Zn1 O7 108.4(3)
O4 Zn1 O7 91.8(2)
O1 Zn1 O7 88.5(2)
C61 Zn1 Eu1 159.9(2)
O4 Zn1 Eu1 40.85(12)
O1 Zn1 Eu1 41.26(14)
O7 Zn1 Eu1 91.76(17)
C67 Zn2 O3 141.0(4)
C67 Zn2 O6 134.4(4)
O3 Zn2 O6 84.6(2)
C67 Zn2 Eu1 174.6(3)
O3 Zn2 Eu1 42.00(14)
O6 Zn2 Eu1 42.93(15)
C69 Zn3 O2 134.3(3)
C69 Zn3 O5 124.9(3)
O2 Zn3 O5 82.37(19)
C69 Zn3 O8 115.1(3)
O2 Zn3 O8 92.2(2)
O5 Zn3 O8 98.6(2)
C69 Zn3 Eu1 148.2(3)
O2 Zn3 Eu1 41.36(14)
O5 Zn3 Eu1 41.02(12)
O8 Zn3 Eu1 96.58(12)
C1 O1 Zn1 120.2(4)
C1 O1 Eu1 127.2(4)
Zn1 O1 Eu1 104.6(2)
C20 O2 Zn3 122.4(4)
C20 O2 Eu1 129.5(4)
Zn3 O2 Eu1 104.7(2)
C21 O3 Zn2 115.0(4)
C21 O3 Eu1 127.6(4)
Zn2 O3 Eu1 104.0(2)
C40 O4 Zn1 124.1(4)
C40 O4 Eu1 122.2(4)
Zn1 O4 Eu1 105.4(2)
C41 O5 Zn3 120.4(4)
C41 O5 Eu1 132.4(4)
Zn3 O5 Eu1 104.49(19)
C60 O6 Zn2 120.4(4)
C60 O6 Eu1 124.1(4)
Zn2 O6 Eu1 102.9(2)
C66 O7 C63 107.8(7)
C66 O7 Zn1 119.2(6)
C63 O7 Zn1 119.7(5)
C71 O8 C74 107.4(6)
C71 O8 Zn3 125.2(4)
C74 O8 Zn3 114.8(5)
C75 O9 C78 108.0(7)
C75 O9 Eu1 124.7(6)
C78 O9 Eu1 127.2(5)
O1 C1 C10 122.8(6)
O1 C1 C2 117.8(6)
C10 C1 C2 119.4(6)
C3 C2 C1 121.6(7)
C2 C3 C4 121.1(7)
C3 C4 C5 123.2(7)
C3 C4 C9 119.3(7)
C5 C4 C9 117.4(8)
C6 C5 C4 123.8(8)
C5 C6 C7 118.9(8)
C8 C7 C6 119.8(8)
C7 C8 C9 122.0(7)
C8 C9 C10 123.3(6)
C8 C9 C4 118.1(7)
C10 C9 C4 118.6(6)
C1 C10 C9 119.8(6)
C1 C10 C11 121.1(6)
C9 C10 C11 119.0(6)
C20 C11 C12 119.3(6)
C20 C11 C10 120.5(6)
C12 C11 C10 120.2(6)
C13 C12 C11 122.2(7)
C13 C12 C17 117.8(7)
C11 C12 C17 120.0(7)
C14 C13 C12 123.0(8)
C13 C14 C15 118.2(9)
C16 C15 C14 120.5(8)
C15 C16 C17 121.3(8)
C18 C17 C16 123.0(8)
C18 C17 C12 118.1(7)
C16 C17 C12 119.0(8)
C19 C18 C17 121.3(8)
C18 C19 C20 123.4(8)
O2 C20 C19 121.5(6)
O2 C20 C11 120.8(6)
C19 C20 C11 117.7(7)
O3 C21 C30 121.3(6)
O3 C21 C22 121.5(6)
C30 C21 C22 117.2(6)
C23 C22 C21 123.3(7)
C22 C23 C24 121.7(7)
C25 C24 C23 121.2(7)
C25 C24 C29 122.2(7)
C23 C24 C29 116.6(6)
C24 C25 C26 122.4(7)
C25 C26 C27 114.0(7)
C28 C27 C26 125.2(7)
C27 C28 C29 120.8(7)
C28 C29 C30 123.3(7)
C28 C29 C24 115.4(7)
C30 C29 C24 121.4(6)
C21 C30 C29 119.8(6)
C21 C30 C31 120.0(6)
C29 C30 C31 120.0(6)
C40 C31 C32 115.6(6)
C40 C31 C30 122.2(6)
C32 C31 C30 122.2(6)
C37 C32 C33 118.9(6)
C37 C32 C31 121.8(7)
C33 C32 C31 119.3(6)
C34 C33 C32 119.7(7)
C33 C34 C35 121.8(8)
C36 C35 C34 119.2(7)
C35 C36 C37 120.6(7)
C32 C37 C38 119.0(6)
C32 C37 C36 119.6(7)
C38 C37 C36 121.3(7)
C39 C38 C37 120.4(7)
C38 C39 C40 122.0(7)
O4 C40 C31 121.0(6)
O4 C40 C39 118.2(6)
C31 C40 C39 120.7(6)
O5 C41 C50 122.7(6)
O5 C41 C42 116.2(6)
C50 C41 C42 120.8(7)
C43 C42 C41 119.1(7)
C42 C43 C44 121.7(7)
C43 C44 C45 121.3(7)
C43 C44 C49 118.8(7)
C45 C44 C49 119.9(7)
C46 C45 C44 121.2(8)
C45 C46 C47 120.7(8)
C48 C47 C46 118.6(8)
C47 C48 C49 121.7(8)
C48 C49 C44 117.8(7)
C48 C49 C50 122.0(7)
C44 C49 C50 120.3(7)
C41 C50 C49 118.1(7)
C41 C50 C51 122.3(6)
C49 C50 C51 119.6(6)
C60 C51 C52 120.0(7)
C60 C51 C50 121.2(6)
C52 C51 C50 118.8(6)
C53 C52 C51 124.3(7)
C53 C52 C57 117.1(7)
C51 C52 C57 118.6(7)
C54 C53 C52 122.6(8)
C53 C54 C55 120.9(8)
C56 C55 C54 118.8(8)
C55 C56 C57 122.1(8)
C58 C57 C56 122.3(8)
C58 C57 C52 119.3(8)
C56 C57 C52 118.4(7)
C57 C58 C59 121.9(8)
C58 C59 C60 119.5(7)
O6 C60 C51 122.2(6)
O6 C60 C59 117.5(6)
C51 C60 C59 120.4(7)
C62 C61 Zn1 121.2(5)
O7 C63 C64 103.8(9)
C65 C64 C63 101.9(9)
C66 C65 C64 104.2(11)
O7 C66 C65 108.3(9)
C68 C67 Zn2 111.8(8)
C70 C69 Zn3 115.7(7)
O8 C71 C72 103.3(6)
C71 C72 C73 105.1(7)
C74 C73 C72 103.9(7)
O8 C74 C73 107.1(7)
O9 C75 C76 104.2(10)
C77 C76 C75 107.6(10)
C76 C77 C78 104.8(9)
O9 C78 C77 105.9(8)

loop_
_geom_bond_atom_site_label_1
_geom_bond_atom_site_label_2
_geom_bond_distance
Eu1 O3 2.336(5)
Eu1 O5 2.344(4)
Eu1 O4 2.346(4)
Eu1 O1 2.356(5)
Eu1 O2 2.363(5)
Eu1 O6 2.367(5)
Eu1 O9 2.423(6)
Eu1 Zn2 3.3878(9)
Eu1 Zn1 3.4574(8)
Eu1 Zn3 3.4583(8)
Zn1 C61 1.958(7)
Zn1 O4 1.991(6)
Zn1 O1 2.007(4)
Zn1 O7 2.194(6)
Zn2 C67 1.941(9)
Zn2 O3 1.952(5)
Zn2 O6 1.953(5)
Zn3 C69 1.946(7)
Zn3 O2 1.995(5)
Zn3 O5 2.022(5)
Zn3 O8 2.151(6)
O1 C1 1.363(8)
O2 C20 1.338(8)
O3 C21 1.337(8)
O4 C40 1.362(8)
O5 C41 1.365(9)
O6 C60 1.357(8)
O7 C66 1.399(10)
O7 C63 1.449(10)
O8 C71 1.444(9)
O8 C74 1.455(10)
O9 C75 1.421(12)
O9 C78 1.481(11)
C1 C10 1.382(9)
C1 C2 1.410(10)
C2 C3 1.359(11)
C3 C4 1.382(12)
C4 C5 1.396(12)
C4 C9 1.438(10)
C5 C6 1.388(12)
C6 C7 1.402(13)
C7 C8 1.375(11)
C8 C9 1.433(10)
C9 C10 1.438(9)
C10 C11 1.496(9)
C11 C20 1.420(9)
C11 C12 1.421(10)
C12 C13 1.410(11)
C12 C17 1.442(10)
C13 C14 1.378(11)
C14 C15 1.449(12)
C15 C16 1.362(13)
C16 C17 1.422(12)
C17 C18 1.387(13)
C18 C19 1.346(12)
C19 C20 1.401(10)
C21 C30 1.413(9)
C21 C22 1.432(10)
C22 C23 1.345(10)
C23 C24 1.426(10)
C24 C25 1.381(10)
C24 C29 1.435(10)
C25 C26 1.399(11)
C26 C27 1.427(12)
C27 C28 1.349(10)
C28 C29 1.412(10)
C29 C30 1.432(10)
C30 C31 1.486(10)
C31 C40 1.412(10)
C31 C32 1.474(9)
C32 C37 1.410(10)
C32 C33 1.429(10)
C33 C34 1.383(10)
C34 C35 1.401(13)
C35 C36 1.382(12)
C36 C37 1.426(10)
C37 C38 1.425(11)
C38 C39 1.349(10)
C39 C40 1.440(10)
C41 C50 1.378(10)
C41 C42 1.451(10)
C42 C43 1.374(10)
C43 C44 1.410(10)
C44 C45 1.419(11)
C44 C49 1.421(10)
C45 C46 1.327(12)
C46 C47 1.440(13)
C47 C48 1.386(11)
C48 C49 1.407(11)
C49 C50 1.451(10)
C50 C51 1.499(10)
C51 C60 1.392(10)
C51 C52 1.421(10)
C52 C53 1.420(11)
C52 C57 1.446(11)
C53 C54 1.354(12)
C54 C55 1.411(13)
C55 C56 1.376(14)
C56 C57 1.424(12)
C57 C58 1.377(12)
C58 C59 1.390(13)
C59 C60 1.410(11)
C61 C62 1.537(11)
C63 C64 1.524(18)
C64 C65 1.44(2)
C65 C66 1.440(15)
C67 C68 1.506(18)
C69 C70 1.515(14)
C71 C72 1.533(12)
C72 C73 1.542(13)
C73 C74 1.525(13)
C75 C76 1.49(2)
C76 C77 1.434(18)
C77 C78 1.522(15)
